data_4118198
loop_
_publ_author_name
'Andrew DeAngelis'
'Olga Dmitrenko'
'Joseph M. Fox'

_publ_section_title
;
 Rh-Catalyzed Intermolecular Reactions of Cyclic \a-Diazocarbonyl
 Compounds with Selectivity over Tertiary C-H Bond Migration
;
_journal_name_full 'Journal of the American Chemical Society'
_journal_page_first 11035
_journal_page_last 11043
_journal_paper_doi 10.1021/ja3046712
_journal_volume 134
_journal_year 2012
_chemical_formula_sum 'C48 H96 O10 Rh2'
_chemical_formula_weight 1039.07
_chemical_name_systematic
;
 ?
;
_space_group_IT_number 2
_symmetry_cell_setting triclinic
_symmetry_space_group_name_Hall '-P 1'
_symmetry_space_group_name_H-M 'P -1'
_atom_sites_solution_hydrogens geom
_atom_sites_solution_primary direct
_atom_sites_solution_secondary difmap
_audit_creation_method SHELXL-97
_cell_angle_alpha 87.342(3)
_cell_angle_beta 81.058(3)
_cell_angle_gamma 65.693(3)
_cell_formula_units_Z 2
_cell_length_a 11.214(2)
_cell_length_b 12.161(2)
_cell_length_c 21.670(4)
_cell_measurement_reflns_used 1020
_cell_measurement_temperature 200(2)
_cell_measurement_theta_max 23.59
_cell_measurement_theta_min 2.35
_cell_volume 2660.0(8)
_computing_cell_refinement 'SAINT (Bruker, 2002)'
_computing_data_collection 'SMART (Bruker, 2002)'
_computing_data_reduction SAINT
_computing_molecular_graphics 'SHELXTL (Sheldrick, 2001)'
_computing_publication_material 'SHELXTL (Sheldrick, 2001)'
_computing_structure_refinement 'SHELXL-97 (Sheldrick, 1997)'
_computing_structure_solution 'SHELXS-97 (Sheldrick, 1990)'
_diffrn_ambient_temperature 200(2)
_diffrn_detector_area_resol_mean 836.6
_diffrn_measured_fraction_theta_full 0.999
_diffrn_measured_fraction_theta_max 0.993
_diffrn_measurement_device_type 'Bruker AXS APEX diffractometer'
_diffrn_measurement_method \w
_diffrn_radiation_monochromator graphite
_diffrn_radiation_source 'fine-focus sealed tube'
_diffrn_radiation_type MoK\a
_diffrn_radiation_wavelength 0.71073
_diffrn_reflns_av_R_equivalents 0.0716
_diffrn_reflns_av_sigmaI/netI 0.0863
_diffrn_reflns_limit_h_max 14
_diffrn_reflns_limit_h_min -14
_diffrn_reflns_limit_k_max 16
_diffrn_reflns_limit_k_min -16
_diffrn_reflns_limit_l_max 28
_diffrn_reflns_limit_l_min -28
_diffrn_reflns_number 35053
_diffrn_reflns_theta_full 25.00
_diffrn_reflns_theta_max 28.37
_diffrn_reflns_theta_min 2.02
_diffrn_standards_decay_% 1
_diffrn_standards_interval_count 0
_diffrn_standards_interval_time 0
_diffrn_standards_number 0
_exptl_absorpt_coefficient_mu 0.670
_exptl_absorpt_correction_T_max 0.9354
_exptl_absorpt_correction_T_min 0.8126
_exptl_absorpt_correction_type multi-scan
_exptl_absorpt_process_details 'SADABS (Sheldrick, 2003)'
_exptl_crystal_colour green
_exptl_crystal_density_diffrn 1.297
_exptl_crystal_description plate
_exptl_crystal_F_000 1108
_exptl_crystal_size_max 0.32
_exptl_crystal_size_mid 0.29
_exptl_crystal_size_min 0.10
_refine_diff_density_max 1.317
_refine_diff_density_min -1.325
_refine_diff_density_rms 0.103
_refine_ls_extinction_method none
_refine_ls_goodness_of_fit_ref 1.017
_refine_ls_hydrogen_treatment constr
_refine_ls_matrix_type full
_refine_ls_number_parameters 576
_refine_ls_number_reflns 13208
_refine_ls_number_restraints 126
_refine_ls_restrained_S_all 1.026
_refine_ls_R_factor_all 0.0750
_refine_ls_R_factor_gt 0.0500
_refine_ls_shift/su_max 0.001
_refine_ls_shift/su_mean 0.000
_refine_ls_structure_factor_coef Fsqd
_refine_ls_weighting_details 'calc w=1/[\s^2^(Fo^2^)+(0.0424P)^2^] where P=(Fo^2^+2Fc^2^)/3'
_refine_ls_weighting_scheme calc
_refine_ls_wR_factor_gt 0.1114
_refine_ls_wR_factor_ref 0.1255
_reflns_number_gt 9405
_reflns_number_total 13208
_reflns_threshold_expression >2sigma(I)
_cod_data_source_file ja3046712_si_005.cif
_cod_data_source_block joef100
_cod_original_cell_volume 2660.1(8)
_cod_database_code 4118198

loop_
_symmetry_equiv_pos_as_xyz
'x, y, z'
'-x, -y, -z'

loop_
_atom_site_label
_atom_site_type_symbol
_atom_site_fract_x
_atom_site_fract_y
_atom_site_fract_z
_atom_site_U_iso_or_equiv
_atom_site_adp_type
_atom_site_occupancy
_atom_site_symmetry_multiplicity
_atom_site_calc_flag
_atom_site_refinement_flags
_atom_site_disorder_assembly
_atom_site_disorder_group
Rh1 Rh 0.18333(2) 0.97267(2) 0.262811(12) 0.02119(8) Uani 1 1 d . . .
Rh2 Rh 0.38178(2) 0.99358(2) 0.224432(12) 0.02066(8) Uani 1 1 d . A .
O1 O 0.2171(2) 0.8673(2) 0.18658(10) 0.0258(5) Uani 1 1 d . . .
O2 O 0.4221(2) 0.8594(2) 0.16052(11) 0.0262(5) Uani 1 1 d . . .
O3 O 0.0876(2) 1.1204(2) 0.21225(11) 0.0270(5) Uani 1 1 d . . .
O4 O 0.2821(2) 1.1143(2) 0.16324(11) 0.0257(5) Uani 1 1 d . . .
O5 O 0.2952(2) 0.8264(2) 0.31025(11) 0.0282(5) Uani 1 1 d . . .
O6 O 0.4725(2) 0.8698(2) 0.28689(11) 0.0282(5) Uani 1 1 d . . .
O7 O 0.1573(2) 1.0821(2) 0.33609(11) 0.0289(5) Uani 1 1 d . . .
O8 O 0.3243(2) 1.1282(2) 0.29029(11) 0.0267(5) Uani 1 1 d . . .
O9 O -0.0136(3) 0.9534(3) 0.30053(13) 0.0412(7) Uani 1 1 d . . .
O10 O 0.5805(2) 1.0097(2) 0.18612(13) 0.0392(6) Uani 1 1 d DU . .
C1 C 0.3295(3) 0.8304(3) 0.15245(16) 0.0249(7) Uani 1 1 d . . .
C2 C 0.3556(3) 0.7402(3) 0.09849(16) 0.0259(7) Uani 1 1 d . . .
C3 C 0.2200(4) 0.7607(3) 0.07926(18) 0.0346(9) Uani 1 1 d . . .
H3A H 0.1547 0.7779 0.1179 0.042 Uiso 1 1 calc R . .
H3B H 0.1919 0.8343 0.0539 0.042 Uiso 1 1 calc R . .
C4 C 0.2105(4) 0.6605(4) 0.0429(2) 0.0489(11) Uani 1 1 d . . .
H4A H 0.1200 0.6866 0.0338 0.073 Uiso 1 1 calc R . .
H4B H 0.2332 0.5875 0.0679 0.073 Uiso 1 1 calc R . .
H4C H 0.2722 0.6433 0.0036 0.073 Uiso 1 1 calc R . .
C5 C 0.4212(4) 0.6107(3) 0.12492(18) 0.0346(9) Uani 1 1 d . . .
H5A H 0.4284 0.5527 0.0918 0.041 Uiso 1 1 calc R . .
C6 C 0.5615(4) 0.5767(4) 0.1392(2) 0.0467(11) Uani 1 1 d . . .
H6A H 0.6207 0.5727 0.1002 0.070 Uiso 1 1 calc R . .
H6B H 0.5926 0.4979 0.1591 0.070 Uiso 1 1 calc R . .
H6C H 0.5608 0.6378 0.1674 0.070 Uiso 1 1 calc R . .
C7 C 0.3367(4) 0.5899(4) 0.18286(18) 0.0429(10) Uani 1 1 d . . .
H7A H 0.3768 0.5051 0.1947 0.064 Uiso 1 1 calc R . .
H7B H 0.2474 0.6096 0.1737 0.064 Uiso 1 1 calc R . .
H7C H 0.3318 0.6417 0.2174 0.064 Uiso 1 1 calc R . .
C8 C 0.4498(4) 0.7633(3) 0.04417(17) 0.0366(9) Uani 1 1 d . . .
H8A H 0.5304 0.7540 0.0621 0.044 Uiso 1 1 calc R . .
C9 C 0.3940(5) 0.8916(4) 0.0193(2) 0.0580(13) Uani 1 1 d . . .
H9A H 0.4633 0.9044 -0.0096 0.087 Uiso 1 1 calc R . .
H9B H 0.3630 0.9497 0.0542 0.087 Uiso 1 1 calc R . .
H9C H 0.3199 0.9028 -0.0027 0.087 Uiso 1 1 calc R . .
C10 C 0.4983(4) 0.6725(4) -0.01047(19) 0.0522(12) Uani 1 1 d . . .
H10A H 0.5666 0.6862 -0.0397 0.078 Uiso 1 1 calc R . .
H10B H 0.4239 0.6828 -0.0321 0.078 Uiso 1 1 calc R . .
H10C H 0.5355 0.5903 0.0054 0.078 Uiso 1 1 calc R . .
C11 C 0.1566(3) 1.1546(3) 0.17020(15) 0.0237(7) Uani 1 1 d . . .
C12 C 0.0837(3) 1.2560(3) 0.12666(16) 0.0251(7) Uani 1 1 d . . .
C13 C 0.1881(4) 1.2546(3) 0.06977(16) 0.0329(8) Uani 1 1 d . . .
H13A H 0.2553 1.2739 0.0859 0.039 Uiso 1 1 calc R . .
H13B H 0.2333 1.1708 0.0530 0.039 Uiso 1 1 calc R . .
C14 C 0.1441(4) 1.3368(4) 0.01521(18) 0.0482(11) Uani 1 1 d . . .
H14A H 0.2185 1.3169 -0.0189 0.072 Uiso 1 1 calc R . .
H14B H 0.1142 1.4210 0.0286 0.072 Uiso 1 1 calc R . .
H14C H 0.0712 1.3256 0.0007 0.072 Uiso 1 1 calc R . .
C15 C -0.0284(4) 1.2311(3) 0.10337(19) 0.0360(9) Uani 1 1 d . . .
H15A H -0.0627 1.2924 0.0708 0.043 Uiso 1 1 calc R . .
C16 C 0.0229(4) 1.1084(4) 0.0710(2) 0.0543(12) Uani 1 1 d . . .
H16A H -0.0488 1.1010 0.0533 0.082 Uiso 1 1 calc R . .
H16B H 0.0548 1.0447 0.1014 0.082 Uiso 1 1 calc R . .
H16C H 0.0956 1.1006 0.0375 0.082 Uiso 1 1 calc R . .
C17 C -0.1482(4) 1.2460(4) 0.1526(2) 0.0533(12) Uani 1 1 d . . .
H17A H -0.2215 1.2501 0.1318 0.080 Uiso 1 1 calc R . .
H17B H -0.1752 1.3204 0.1770 0.080 Uiso 1 1 calc R . .
H17C H -0.1244 1.1769 0.1804 0.080 Uiso 1 1 calc R . .
C18 C 0.0258(4) 1.3755(3) 0.16628(18) 0.0343(9) Uani 1 1 d . . .
H18A H -0.0289 1.3627 0.2047 0.041 Uiso 1 1 calc R . .
C19 C -0.0655(4) 1.4880(3) 0.1350(2) 0.0495(11) Uani 1 1 d . . .
H19A H -0.1270 1.4680 0.1151 0.074 Uiso 1 1 calc R . .
H19B H -0.0122 1.5158 0.1034 0.074 Uiso 1 1 calc R . .
H19C H -0.1157 1.5519 0.1666 0.074 Uiso 1 1 calc R . .
C20 C 0.1323(5) 1.4044(4) 0.1884(2) 0.0529(12) Uani 1 1 d . . .
H20A H 0.0909 1.4702 0.2196 0.079 Uiso 1 1 calc R . .
H20B H 0.1806 1.4290 0.1528 0.079 Uiso 1 1 calc R . .
H20C H 0.1940 1.3327 0.2071 0.079 Uiso 1 1 calc R . .
C21 C 0.4127(3) 0.8088(3) 0.31487(15) 0.0249(7) Uani 1 1 d . . .
C22 C 0.4880(3) 0.7048(3) 0.35673(16) 0.0276(8) Uani 1 1 d . . .
C23 C 0.4708(4) 0.5936(3) 0.33398(18) 0.0354(9) Uani 1 1 d . . .
H23A H 0.3752 0.6115 0.3419 0.042 Uiso 1 1 calc R . .
H23B H 0.4982 0.5856 0.2881 0.042 Uiso 1 1 calc R . .
C24 C 0.5448(4) 0.4709(3) 0.3623(2) 0.0501(11) Uani 1 1 d . . .
H24A H 0.5298 0.4085 0.3418 0.075 Uiso 1 1 calc R . .
H24B H 0.5124 0.4739 0.4071 0.075 Uiso 1 1 calc R . .
H24C H 0.6398 0.4519 0.3560 0.075 Uiso 1 1 calc R . .
C25 C 0.4204(4) 0.7455(4) 0.42609(17) 0.0377(9) Uani 1 1 d . . .
H25A H 0.4095 0.8307 0.4307 0.045 Uiso 1 1 calc R . .
C26 C 0.2816(4) 0.7473(5) 0.4427(2) 0.0565(13) Uani 1 1 d . . .
H26A H 0.2427 0.7824 0.4847 0.085 Uiso 1 1 calc R . .
H26B H 0.2876 0.6647 0.4415 0.085 Uiso 1 1 calc R . .
H26C H 0.2257 0.7960 0.4124 0.085 Uiso 1 1 calc R . .
C27 C 0.5022(5) 0.6736(4) 0.47656(19) 0.0564(13) Uani 1 1 d . . .
H27A H 0.4557 0.7083 0.5179 0.085 Uiso 1 1 calc R . .
H27B H 0.5889 0.6774 0.4694 0.085 Uiso 1 1 calc R . .
H27C H 0.5142 0.5893 0.4745 0.085 Uiso 1 1 calc R . .
C28 C 0.6383(4) 0.6775(3) 0.34957(18) 0.0374(9) Uani 1 1 d . . .
H28A H 0.6771 0.6086 0.3778 0.045 Uiso 1 1 calc R . .
C29 C 0.7144(4) 0.6335(4) 0.28381(19) 0.0484(11) Uani 1 1 d . . .
H29A H 0.8079 0.6165 0.2832 0.073 Uiso 1 1 calc R . .
H29B H 0.6773 0.6961 0.2536 0.073 Uiso 1 1 calc R . .
H29C H 0.7065 0.5598 0.2728 0.073 Uiso 1 1 calc R . .
C30 C 0.6704(4) 0.7804(4) 0.3713(2) 0.0473(11) Uani 1 1 d . . .
H30A H 0.7629 0.7476 0.3783 0.071 Uiso 1 1 calc R . .
H30B H 0.6123 0.8168 0.4103 0.071 Uiso 1 1 calc R . .
H30C H 0.6564 0.8419 0.3391 0.071 Uiso 1 1 calc R . .
C31 C 0.2275(3) 1.1423(3) 0.33270(16) 0.0266(7) Uani 1 1 d . . .
C32 C 0.1910(4) 1.2389(3) 0.38432(16) 0.0306(8) Uani 1 1 d . . .
C33 C 0.2385(4) 1.3369(3) 0.35663(18) 0.0370(9) Uani 1 1 d . . .
H33A H 0.3331 1.2955 0.3387 0.044 Uiso 1 1 calc R . .
H33B H 0.1893 1.3745 0.3216 0.044 Uiso 1 1 calc R . .
C34 C 0.2245(5) 1.4375(4) 0.4000(2) 0.0547(12) Uani 1 1 d . . .
H34A H 0.2653 1.4882 0.3777 0.082 Uiso 1 1 calc R . .
H34B H 0.2688 1.4024 0.4363 0.082 Uiso 1 1 calc R . .
H34C H 0.1305 1.4866 0.4141 0.082 Uiso 1 1 calc R . .
C35 C 0.2652(5) 1.1755(4) 0.44005(18) 0.0477(11) Uani 1 1 d . . .
H35A H 0.2472 1.2403 0.4714 0.057 Uiso 1 1 calc R . .
C36 C 0.2147(6) 1.0859(5) 0.4731(2) 0.0757(17) Uani 1 1 d . . .
H36A H 0.2722 1.0415 0.5037 0.113 Uiso 1 1 calc R . .
H36B H 0.2153 1.0291 0.4423 0.113 Uiso 1 1 calc R . .
H36C H 0.1242 1.1297 0.4946 0.113 Uiso 1 1 calc R . .
C37 C 0.4161(5) 1.1143(4) 0.4212(2) 0.0678(15) Uani 1 1 d . . .
H37A H 0.4483 1.1738 0.4024 0.102 Uiso 1 1 calc R . .
H37B H 0.4384 1.0490 0.3908 0.102 Uiso 1 1 calc R . .
H37C H 0.4579 1.0811 0.4583 0.102 Uiso 1 1 calc R . .
C38 C 0.0381(4) 1.2904(4) 0.40413(19) 0.0436(10) Uani 1 1 d . . .
H38A H 0.0155 1.2191 0.4123 0.052 Uiso 1 1 calc R . .
C39 C -0.0178(5) 1.3690(4) 0.4640(2) 0.0718(17) Uani 1 1 d . . .
H39A H -0.1087 1.3782 0.4783 0.108 Uiso 1 1 calc R . .
H39B H -0.0172 1.4486 0.4555 0.108 Uiso 1 1 calc R . .
H39C H 0.0370 1.3303 0.4966 0.108 Uiso 1 1 calc R . .
C40 C -0.0370(4) 1.3593(4) 0.3520(2) 0.0662(15) Uani 1 1 d . . .
H40A H -0.0031 1.3098 0.3136 0.099 Uiso 1 1 calc R . .
H40B H -0.0249 1.4345 0.3449 0.099 Uiso 1 1 calc R . .
H40C H -0.1314 1.3780 0.3639 0.099 Uiso 1 1 calc R . .
C41 C -0.0273(5) 0.8478(6) 0.2804(3) 0.0767(17) Uani 1 1 d . . .
H41A H 0.0076 0.8328 0.2353 0.092 Uiso 1 1 calc R . .
H41B H -0.1224 0.8642 0.2859 0.092 Uiso 1 1 calc R . .
C42 C 0.0430(5) 0.7378(5) 0.3151(3) 0.089(2) Uani 1 1 d . . .
H42A H 0.0291 0.6700 0.2998 0.134 Uiso 1 1 calc R . .
H42B H 0.0085 0.7516 0.3597 0.134 Uiso 1 1 calc R . .
H42C H 0.1379 0.7191 0.3085 0.134 Uiso 1 1 calc R . .
C43 C -0.0932(6) 1.0114(7) 0.3548(3) 0.114(3) Uani 1 1 d . . .
H43A H -0.1294 0.9558 0.3765 0.137 Uiso 1 1 calc R . .
H43B H -0.0353 1.0223 0.3819 0.137 Uiso 1 1 calc R . .
C44 C -0.1941(8) 1.1175(7) 0.3520(4) 0.182(5) Uani 1 1 d . . .
H44A H -0.2151 1.1617 0.3917 0.273 Uiso 1 1 calc R . .
H44B H -0.2714 1.1049 0.3442 0.273 Uiso 1 1 calc R . .
H44C H -0.1702 1.1641 0.3180 0.273 Uiso 1 1 calc R . .
C45 C 0.6742(9) 0.9170(9) 0.1487(6) 0.123(4) Uani 0.763(6) 1 d PDU A 1
H45A H 0.6757 0.8430 0.1703 0.148 Uiso 0.763(6) 1 calc PR A 1
H45B H 0.6340 0.9204 0.1107 0.148 Uiso 0.763(6) 1 calc PR A 1
C46 C 0.8007(7) 0.8917(9) 0.1274(5) 0.106(3) Uani 0.763(6) 1 d PDU A 1
H46A H 0.8267 0.8466 0.0877 0.159 Uiso 0.763(6) 1 calc PR A 1
H46B H 0.8559 0.8429 0.1579 0.159 Uiso 0.763(6) 1 calc PR A 1
H46C H 0.8128 0.9670 0.1209 0.159 Uiso 0.763(6) 1 calc PR A 1
C47 C 0.6078(6) 1.0943(5) 0.2202(3) 0.0585(16) Uani 0.763(6) 1 d PDU A 1
H47A H 0.5874 1.0836 0.2656 0.070 Uiso 0.763(6) 1 calc PR A 1
H47B H 0.7032 1.0768 0.2104 0.070 Uiso 0.763(6) 1 calc PR A 1
C48 C 0.532(3) 1.2162(7) 0.2051(7) 0.077(4) Uani 0.763(6) 1 d PDU A 1
H48A H 0.5638 1.2694 0.2234 0.115 Uiso 0.763(6) 1 calc PR A 1
H48B H 0.4387 1.2386 0.2219 0.115 Uiso 0.763(6) 1 calc PR A 1
H48C H 0.5417 1.2244 0.1596 0.115 Uiso 0.763(6) 1 calc PR A 1
C45' C 0.698(4) 0.900(2) 0.1840(12) 0.123(4) Uani 0.237(6) 1 d PDU A 2
H45C H 0.7613 0.9144 0.2058 0.148 Uiso 0.237(6) 1 calc PR A 2
H45D H 0.6742 0.8382 0.2073 0.148 Uiso 0.237(6) 1 calc PR A 2
C46' C 0.759(2) 0.855(3) 0.1249(16) 0.106(3) Uani 0.237(6) 1 d PDU A 2
H46A H 0.6987 0.8369 0.1033 0.159 Uiso 0.237(6) 1 calc PR A 2
H46B H 0.8388 0.7811 0.1280 0.159 Uiso 0.237(6) 1 calc PR A 2
H46C H 0.7844 0.9150 0.1014 0.159 Uiso 0.237(6) 1 calc PR A 2
C47' C 0.5726(19) 1.1175(14) 0.1549(9) 0.0585(16) Uani 0.237(6) 1 d PDU A 2
H47C H 0.6626 1.1045 0.1342 0.070 Uiso 0.237(6) 1 calc PR A 2
H47D H 0.5172 1.1304 0.1216 0.070 Uiso 0.237(6) 1 calc PR A 2
C48' C 0.522(9) 1.223(2) 0.191(2) 0.077(4) Uani 0.237(6) 1 d PDU A 2
H48A H 0.5389 1.2860 0.1664 0.115 Uiso 0.237(6) 1 calc PR A 2
H48B H 0.5656 1.2077 0.2282 0.115 Uiso 0.237(6) 1 calc PR A 2
H48C H 0.4268 1.2482 0.2034 0.115 Uiso 0.237(6) 1 calc PR A 2

loop_
_atom_site_aniso_label
_atom_site_aniso_U_11
_atom_site_aniso_U_22
_atom_site_aniso_U_33
_atom_site_aniso_U_23
_atom_site_aniso_U_13
_atom_site_aniso_U_12
Rh1 0.02101(14) 0.02024(14) 0.02254(15) 0.00128(11) -0.00392(10) -0.00854(11)
Rh2 0.02017(14) 0.01990(14) 0.02239(14) 0.00193(10) -0.00496(10) -0.00823(11)
O1 0.0246(12) 0.0272(13) 0.0263(13) -0.0052(10) -0.0026(10) -0.0110(10)
O2 0.0215(12) 0.0267(13) 0.0290(13) -0.0053(10) -0.0032(10) -0.0082(10)
O3 0.0206(12) 0.0259(13) 0.0315(13) 0.0080(10) -0.0040(10) -0.0074(10)
O4 0.0207(12) 0.0269(13) 0.0303(13) 0.0070(10) -0.0076(10) -0.0098(10)
O5 0.0252(13) 0.0262(13) 0.0351(14) 0.0083(11) -0.0090(11) -0.0116(11)
O6 0.0264(13) 0.0276(13) 0.0321(14) 0.0101(11) -0.0092(10) -0.0119(11)
O7 0.0346(14) 0.0281(13) 0.0265(13) -0.0039(10) 0.0003(10) -0.0165(11)
O8 0.0296(13) 0.0261(13) 0.0261(13) -0.0046(10) -0.0010(10) -0.0136(11)
O9 0.0332(15) 0.0499(17) 0.0428(16) -0.0015(13) 0.0076(12) -0.0235(13)
O10 0.0293(14) 0.0387(15) 0.0537(17) 0.0016(13) -0.0034(12) -0.0192(12)
C1 0.0247(18) 0.0209(17) 0.0275(18) 0.0044(14) -0.0064(14) -0.0073(14)
C2 0.0247(18) 0.0253(18) 0.0280(18) -0.0029(14) -0.0022(14) -0.0109(15)
C3 0.034(2) 0.033(2) 0.037(2) -0.0030(17) -0.0090(17) -0.0118(17)
C4 0.048(3) 0.053(3) 0.052(3) -0.008(2) -0.018(2) -0.022(2)
C5 0.038(2) 0.0219(18) 0.042(2) -0.0054(16) -0.0135(18) -0.0070(16)
C6 0.038(2) 0.035(2) 0.060(3) 0.004(2) -0.017(2) -0.0045(19)
C7 0.055(3) 0.038(2) 0.045(2) 0.0066(19) -0.012(2) -0.027(2)
C8 0.041(2) 0.038(2) 0.031(2) -0.0082(17) -0.0002(17) -0.0173(19)
C9 0.079(4) 0.049(3) 0.041(3) 0.005(2) 0.003(2) -0.026(3)
C10 0.058(3) 0.057(3) 0.043(3) -0.018(2) 0.014(2) -0.031(2)
C11 0.0267(18) 0.0206(17) 0.0233(17) -0.0015(13) -0.0069(14) -0.0079(14)
C12 0.0236(17) 0.0247(18) 0.0266(18) 0.0083(14) -0.0073(14) -0.0091(14)
C13 0.031(2) 0.038(2) 0.0277(19) 0.0104(16) -0.0055(15) -0.0132(17)
C14 0.042(2) 0.054(3) 0.038(2) 0.021(2) -0.0087(19) -0.010(2)
C15 0.030(2) 0.033(2) 0.047(2) 0.0141(18) -0.0181(18) -0.0126(17)
C16 0.062(3) 0.048(3) 0.065(3) 0.000(2) -0.028(3) -0.028(2)
C17 0.032(2) 0.064(3) 0.072(3) 0.020(3) -0.017(2) -0.025(2)
C18 0.038(2) 0.0241(19) 0.037(2) 0.0050(16) -0.0066(17) -0.0089(17)
C19 0.055(3) 0.029(2) 0.047(3) 0.0063(19) -0.007(2) -0.001(2)
C20 0.065(3) 0.036(2) 0.066(3) -0.002(2) -0.024(2) -0.023(2)
C21 0.0245(18) 0.0235(18) 0.0258(18) 0.0020(14) -0.0063(14) -0.0080(15)
C22 0.0299(19) 0.0259(18) 0.0276(19) 0.0094(15) -0.0090(15) -0.0113(15)
C23 0.042(2) 0.0273(19) 0.038(2) 0.0067(17) -0.0147(18) -0.0129(17)
C24 0.053(3) 0.030(2) 0.069(3) 0.015(2) -0.022(2) -0.015(2)
C25 0.047(2) 0.039(2) 0.032(2) 0.0094(17) -0.0118(18) -0.0211(19)
C26 0.057(3) 0.085(4) 0.037(2) 0.005(2) -0.001(2) -0.042(3)
C27 0.082(4) 0.058(3) 0.034(2) 0.017(2) -0.021(2) -0.032(3)
C28 0.034(2) 0.038(2) 0.041(2) 0.0166(18) -0.0169(18) -0.0139(18)
C29 0.035(2) 0.052(3) 0.051(3) 0.012(2) -0.006(2) -0.011(2)
C30 0.041(2) 0.053(3) 0.057(3) 0.017(2) -0.025(2) -0.025(2)
C31 0.0256(18) 0.0263(18) 0.0262(18) -0.0004(14) -0.0077(15) -0.0075(15)
C32 0.033(2) 0.0294(19) 0.0285(19) -0.0055(15) -0.0003(15) -0.0125(16)
C33 0.040(2) 0.030(2) 0.040(2) -0.0083(17) 0.0007(18) -0.0149(18)
C34 0.066(3) 0.049(3) 0.060(3) -0.013(2) -0.002(2) -0.035(2)
C35 0.069(3) 0.045(3) 0.030(2) -0.0019(19) -0.015(2) -0.021(2)
C36 0.130(5) 0.068(4) 0.040(3) 0.015(3) -0.022(3) -0.049(4)
C37 0.062(3) 0.066(3) 0.063(3) -0.008(3) -0.034(3) -0.005(3)
C38 0.039(2) 0.043(2) 0.050(3) -0.018(2) 0.0076(19) -0.021(2)
C39 0.066(3) 0.066(3) 0.081(4) -0.050(3) 0.035(3) -0.035(3)
C40 0.034(3) 0.055(3) 0.096(4) -0.010(3) -0.011(3) -0.003(2)
C41 0.063(4) 0.124(5) 0.072(4) 0.002(4) -0.006(3) -0.069(4)
C42 0.057(4) 0.060(4) 0.153(6) 0.003(4) -0.010(4) -0.028(3)
C43 0.078(5) 0.158(7) 0.110(6) -0.052(5) 0.045(4) -0.067(5)
C44 0.143(8) 0.113(7) 0.190(9) -0.076(6) -0.072(7) 0.072(6)
C45 0.057(5) 0.138(6) 0.169(9) -0.074(6) 0.041(6) -0.045(4)
C46 0.054(5) 0.106(7) 0.140(7) -0.048(6) 0.019(5) -0.020(4)
C47 0.051(4) 0.069(4) 0.072(4) 0.007(3) -0.011(3) -0.040(3)
C48 0.062(5) 0.055(3) 0.109(9) 0.010(4) 0.020(7) -0.032(3)
C45' 0.057(5) 0.138(6) 0.169(9) -0.074(6) 0.041(6) -0.045(4)
C46' 0.054(5) 0.106(7) 0.140(7) -0.048(6) 0.019(5) -0.020(4)
C47' 0.051(4) 0.069(4) 0.072(4) 0.007(3) -0.011(3) -0.040(3)
C48' 0.062(5) 0.055(3) 0.109(9) 0.010(4) 0.020(7) -0.032(3)

loop_
_atom_type_symbol
_atom_type_description
_atom_type_scat_dispersion_real
_atom_type_scat_dispersion_imag
_atom_type_scat_source
C C 0.0033 0.0016 'International Tables Vol C Tables 4.2.6.8 and 6.1.1.4'
H H 0.0000 0.0000 'International Tables Vol C Tables 4.2.6.8 and 6.1.1.4'
O O 0.0106 0.0060 'International Tables Vol C Tables 4.2.6.8 and 6.1.1.4'
Rh Rh -1.1178 0.9187 'International Tables Vol C Tables 4.2.6.8 and 6.1.1.4'

loop_
_geom_angle_atom_site_label_1
_geom_angle_atom_site_label_2
_geom_angle_atom_site_label_3
_geom_angle
O7 Rh1 O1 176.47(9)
O7 Rh1 O3 89.87(10)
O1 Rh1 O3 88.80(9)
O7 Rh1 O5 90.05(10)
O1 Rh1 O5 90.97(9)
O3 Rh1 O5 174.64(9)
O7 Rh1 O9 91.19(10)
O1 Rh1 O9 92.12(9)
O3 Rh1 O9 91.88(9)
O5 Rh1 O9 93.48(10)
O7 Rh1 Rh2 88.69(7)
O1 Rh1 Rh2 88.00(6)
O3 Rh1 Rh2 87.74(6)
O5 Rh1 Rh2 86.90(7)
O9 Rh1 Rh2 179.60(7)
O4 Rh2 O6 176.62(9)
O4 Rh2 O2 88.43(9)
O6 Rh2 O2 90.73(9)
O4 Rh2 O8 90.42(9)
O6 Rh2 O8 90.13(9)
O2 Rh2 O8 174.74(9)
O4 Rh2 O10 92.78(9)
O6 Rh2 O10 90.52(9)
O2 Rh2 O10 91.32(9)
O8 Rh2 O10 93.87(9)
O4 Rh2 Rh1 87.96(6)
O6 Rh2 Rh1 88.74(7)
O2 Rh2 Rh1 87.70(6)
O8 Rh2 Rh1 87.12(7)
O10 Rh2 Rh1 178.76(6)
C1 O1 Rh1 119.1(2)
C1 O2 Rh2 118.3(2)
C11 O3 Rh1 118.2(2)
C11 O4 Rh2 119.3(2)
C21 O5 Rh1 119.5(2)
C21 O6 Rh2 118.5(2)
C31 O7 Rh1 118.2(2)
C31 O8 Rh2 119.2(2)
C43 O9 C41 116.9(4)
C43 O9 Rh1 122.0(3)
C41 O9 Rh1 117.3(3)
C45 O10 C47' 105.7(10)
C45 O10 C45' 34.7(12)
C47' O10 C45' 125.2(15)
C45 O10 C47 124.7(5)
C47' O10 C47 63.5(8)
C45' O10 C47 104.3(17)
C45 O10 Rh2 117.2(5)
C47' O10 Rh2 117.5(8)
C45' O10 Rh2 115.7(15)
C47 O10 Rh2 114.9(3)
O2 C1 O1 124.6(3)
O2 C1 C2 118.1(3)
O1 C1 C2 117.3(3)
C1 C2 C8 107.7(3)
C1 C2 C3 108.1(3)
C8 C2 C3 112.5(3)
C1 C2 C5 106.8(3)
C8 C2 C5 111.4(3)
C3 C2 C5 110.1(3)
C4 C3 C2 118.8(3)
C7 C5 C6 109.1(3)
C7 C5 C2 112.6(3)
C6 C5 C2 114.3(3)
C9 C8 C10 109.4(3)
C9 C8 C2 113.7(3)
C10 C8 C2 114.6(3)
O3 C11 O4 124.2(3)
O3 C11 C12 118.2(3)
O4 C11 C12 117.5(3)
C11 C12 C13 106.9(3)
C11 C12 C18 106.1(3)
C13 C12 C18 112.8(3)
C11 C12 C15 110.0(3)
C13 C12 C15 109.5(3)
C18 C12 C15 111.4(3)
C14 C13 C12 119.7(3)
C16 C15 C17 109.1(4)
C16 C15 C12 112.7(3)
C17 C15 C12 115.9(3)
C20 C18 C19 108.1(3)
C20 C18 C12 112.9(3)
C19 C18 C12 115.6(3)
O5 C21 O6 124.2(3)
O5 C21 C22 117.3(3)
O6 C21 C22 118.4(3)
C21 C22 C23 104.8(3)
C21 C22 C28 112.4(3)
C23 C22 C28 109.7(3)
C21 C22 C25 106.4(3)
C23 C22 C25 113.4(3)
C28 C22 C25 110.0(3)
C24 C23 C22 118.2(3)
C26 C25 C27 107.6(3)
C26 C25 C22 114.7(3)
C27 C25 C22 115.0(3)
C29 C28 C30 109.3(3)
C29 C28 C22 114.1(3)
C30 C28 C22 115.4(3)
O8 C31 O7 124.6(3)
O8 C31 C32 118.5(3)
O7 C31 C32 117.0(3)
C31 C32 C33 107.6(3)
C31 C32 C38 107.3(3)
C33 C32 C38 112.5(3)
C31 C32 C35 107.6(3)
C33 C32 C35 110.4(3)
C38 C32 C35 111.2(3)
C34 C33 C32 118.1(3)
C36 C35 C37 110.1(4)
C36 C35 C32 113.2(4)
C37 C35 C32 112.9(3)
C40 C38 C39 108.6(4)
C40 C38 C32 112.4(3)
C39 C38 C32 116.4(3)
O9 C41 C42 113.2(4)
C44 C43 O9 120.0(8)
C46 C45 O10 131.2(9)
C48 C47 O10 111.9(9)
C46' C45' O10 115(2)
C48' C47' O10 117.3(19)

loop_
_geom_bond_atom_site_label_1
_geom_bond_atom_site_label_2
_geom_bond_distance
Rh1 O7 2.027(2)
Rh1 O1 2.029(2)
Rh1 O3 2.043(2)
Rh1 O5 2.046(2)
Rh1 O9 2.334(3)
Rh1 Rh2 2.3621(5)
Rh2 O4 2.023(2)
Rh2 O6 2.027(2)
Rh2 O2 2.047(2)
Rh2 O8 2.048(2)
Rh2 O10 2.337(3)
O1 C1 1.269(4)
O2 C1 1.265(4)
O3 C11 1.270(4)
O4 C11 1.272(4)
O5 C21 1.265(4)
O6 C21 1.269(4)
O7 C31 1.270(4)
O8 C31 1.266(4)
O9 C43 1.382(6)
O9 C41 1.449(6)
O10 C45 1.371(8)
O10 C47' 1.422(13)
O10 C45' 1.43(2)
O10 C47 1.448(6)
C1 C2 1.551(5)
C2 C8 1.552(5)
C2 C3 1.556(5)
C2 C5 1.562(5)
C3 C4 1.529(5)
C5 C7 1.529(5)
C5 C6 1.531(5)
C8 C9 1.529(5)
C8 C10 1.531(5)
C11 C12 1.543(4)
C12 C13 1.558(5)
C12 C18 1.560(5)
C12 C15 1.566(5)
C13 C14 1.518(5)
C15 C16 1.520(5)
C15 C17 1.532(5)
C18 C20 1.524(5)
C18 C19 1.534(5)
C21 C22 1.545(4)
C22 C23 1.554(5)
C22 C28 1.561(5)
C22 C25 1.576(5)
C23 C24 1.531(5)
C25 C26 1.534(6)
C25 C27 1.538(5)
C28 C29 1.537(6)
C28 C30 1.549(6)
C31 C32 1.543(5)
C32 C33 1.556(5)
C32 C38 1.558(5)
C32 C35 1.563(5)
C33 C34 1.520(5)
C35 C36 1.527(6)
C35 C37 1.536(6)
C38 C40 1.522(6)
C38 C39 1.536(5)
C41 C42 1.483(7)
C43 C44 1.326(9)
C45 C46 1.331(10)
C47 C48 1.425(12)
C45' C46' 1.377(17)
C47' C48' 1.385(18)

loop_
_geom_torsion_atom_site_label_1
_geom_torsion_atom_site_label_2
_geom_torsion_atom_site_label_3
_geom_torsion_atom_site_label_4
_geom_torsion
O7 Rh1 Rh2 O4 -101.27(10)
O1 Rh1 Rh2 O4 77.53(9)
O3 Rh1 Rh2 O4 -11.35(9)
O5 Rh1 Rh2 O4 168.61(9)
O9 Rh1 Rh2 O4 -29(11)
O7 Rh1 Rh2 O6 79.45(10)
O1 Rh1 Rh2 O6 -101.76(9)
O3 Rh1 Rh2 O6 169.37(9)
O5 Rh1 Rh2 O6 -10.68(9)
O9 Rh1 Rh2 O6 152(11)
O7 Rh1 Rh2 O2 170.22(9)
O1 Rh1 Rh2 O2 -10.98(9)
O3 Rh1 Rh2 O2 -99.86(9)
O5 Rh1 Rh2 O2 80.10(9)
O9 Rh1 Rh2 O2 -118(11)
O7 Rh1 Rh2 O8 -10.75(9)
O1 Rh1 Rh2 O8 168.05(9)
O3 Rh1 Rh2 O8 79.17(9)
O5 Rh1 Rh2 O8 -100.87(9)
O9 Rh1 Rh2 O8 61(11)
O7 Rh1 Rh2 O10 132(3)
O1 Rh1 Rh2 O10 -49(3)
O3 Rh1 Rh2 O10 -138(3)
O5 Rh1 Rh2 O10 42(3)
O9 Rh1 Rh2 O10 -155(20)
O7 Rh1 O1 C1 31.7(16)
O3 Rh1 O1 C1 99.5(2)
O5 Rh1 O1 C1 -75.1(2)
O9 Rh1 O1 C1 -168.6(2)
Rh2 Rh1 O1 C1 11.8(2)
O4 Rh2 O2 C1 -73.7(2)
O6 Rh2 O2 C1 103.0(2)
O8 Rh2 O2 C1 3.7(11)
O10 Rh2 O2 C1 -166.5(2)
Rh1 Rh2 O2 C1 14.3(2)
O7 Rh1 O3 C11 103.8(2)
O1 Rh1 O3 C11 -72.9(2)
O5 Rh1 O3 C11 14.7(11)
O9 Rh1 O3 C11 -165.0(2)
Rh2 Rh1 O3 C11 15.1(2)
O6 Rh2 O4 C11 23.9(17)
O2 Rh2 O4 C11 99.5(2)
O8 Rh2 O4 C11 -75.4(2)
O10 Rh2 O4 C11 -169.3(2)
Rh1 Rh2 O4 C11 11.7(2)
O7 Rh1 O5 C21 -75.8(2)
O1 Rh1 O5 C21 100.8(2)
O3 Rh1 O5 C21 13.4(11)
O9 Rh1 O5 C21 -167.0(2)
Rh2 Rh1 O5 C21 12.9(2)
O4 Rh2 O6 C21 0.3(17)
O2 Rh2 O6 C21 -75.2(2)
O8 Rh2 O6 C21 99.6(2)
O10 Rh2 O6 C21 -166.5(2)
Rh1 Rh2 O6 C21 12.5(2)
O1 Rh1 O7 C31 -5.9(16)
O3 Rh1 O7 C31 -73.7(2)
O5 Rh1 O7 C31 100.9(2)
O9 Rh1 O7 C31 -165.6(2)
Rh2 Rh1 O7 C31 14.0(2)
O4 Rh2 O8 C31 99.3(2)
O6 Rh2 O8 C31 -77.3(2)
O2 Rh2 O8 C31 22.0(11)
O10 Rh2 O8 C31 -167.9(2)
Rh1 Rh2 O8 C31 11.4(2)
O7 Rh1 O9 C43 0.7(5)
O1 Rh1 O9 C43 -178.1(5)
O3 Rh1 O9 C43 -89.2(5)
O5 Rh1 O9 C43 90.8(5)
Rh2 Rh1 O9 C43 -71(11)
O7 Rh1 O9 C41 -156.9(3)
O1 Rh1 O9 C41 24.4(3)
O3 Rh1 O9 C41 113.2(3)
O5 Rh1 O9 C41 -66.7(3)
Rh2 Rh1 O9 C41 131(11)
O4 Rh2 O10 C45 -104.1(6)
O6 Rh2 O10 C45 75.1(7)
O2 Rh2 O10 C45 -15.6(6)
O8 Rh2 O10 C45 165.3(6)
Rh1 Rh2 O10 C45 22(3)
O4 Rh2 O10 C47' 23.5(9)
O6 Rh2 O10 C47' -157.2(9)
O2 Rh2 O10 C47' 112.0(9)
O8 Rh2 O10 C47' -67.1(9)
Rh1 Rh2 O10 C47' 150(3)
O4 Rh2 O10 C45' -142.9(14)
O6 Rh2 O10 C45' 36.3(14)
O2 Rh2 O10 C45' -54.4(14)
O8 Rh2 O10 C45' 126.5(14)
Rh1 Rh2 O10 C45' -17(4)
O4 Rh2 O10 C47 95.3(3)
O6 Rh2 O10 C47 -85.5(3)
O2 Rh2 O10 C47 -176.2(3)
O8 Rh2 O10 C47 4.7(3)
Rh1 Rh2 O10 C47 -138(3)
Rh2 O2 C1 O1 -9.4(4)
Rh2 O2 C1 C2 172.6(2)
Rh1 O1 C1 O2 -3.8(4)
Rh1 O1 C1 C2 174.2(2)
O2 C1 C2 C8 -33.9(4)
O1 C1 C2 C8 148.0(3)
O2 C1 C2 C3 -155.7(3)
O1 C1 C2 C3 26.2(4)
O2 C1 C2 C5 85.9(4)
O1 C1 C2 C5 -92.2(3)
C1 C2 C3 C4 -160.6(3)
C8 C2 C3 C4 80.6(4)
C5 C2 C3 C4 -44.3(5)
C1 C2 C5 C7 56.6(4)
C8 C2 C5 C7 173.9(3)
C3 C2 C5 C7 -60.5(4)
C1 C2 C5 C6 -68.6(4)
C8 C2 C5 C6 48.7(4)
C3 C2 C5 C6 174.2(3)
C1 C2 C8 C9 -59.5(4)
C3 C2 C8 C9 59.5(4)
C5 C2 C8 C9 -176.3(3)
C1 C2 C8 C10 173.6(3)
C3 C2 C8 C10 -67.4(4)
C5 C2 C8 C10 56.8(4)
Rh1 O3 C11 O4 -10.6(4)
Rh1 O3 C11 C12 172.6(2)
Rh2 O4 C11 O3 -3.0(4)
Rh2 O4 C11 C12 173.8(2)
O3 C11 C12 C13 -164.5(3)
O4 C11 C12 C13 18.5(4)
O3 C11 C12 C18 74.9(4)
O4 C11 C12 C18 -102.2(3)
O3 C11 C12 C15 -45.7(4)
O4 C11 C12 C15 137.3(3)
C11 C12 C13 C14 174.2(3)
C18 C12 C13 C14 -69.5(4)
C15 C12 C13 C14 55.1(4)
C11 C12 C15 C16 -56.1(4)
C13 C12 C15 C16 61.1(4)
C18 C12 C15 C16 -173.4(3)
C11 C12 C15 C17 70.5(4)
C13 C12 C15 C17 -172.2(3)
C18 C12 C15 C17 -46.8(4)
C11 C12 C18 C20 61.8(4)
C13 C12 C18 C20 -55.0(4)
C15 C12 C18 C20 -178.6(3)
C11 C12 C18 C19 -173.1(3)
C13 C12 C18 C19 70.1(4)
C15 C12 C18 C19 -53.5(4)
Rh1 O5 C21 O6 -6.9(5)
Rh1 O5 C21 C22 173.9(2)
Rh2 O6 C21 O5 -5.9(5)
Rh2 O6 C21 C22 173.2(2)
O5 C21 C22 C23 50.9(4)
O6 C21 C22 C23 -128.3(3)
O5 C21 C22 C28 170.0(3)
O6 C21 C22 C28 -9.2(4)
O5 C21 C22 C25 -69.6(4)
O6 C21 C22 C25 111.3(3)
C21 C22 C23 C24 174.6(3)
C28 C22 C23 C24 53.7(4)
C25 C22 C23 C24 -69.8(4)
C21 C22 C25 C26 71.1(4)
C23 C22 C25 C26 -43.5(4)
C28 C22 C25 C26 -166.9(3)
C21 C22 C25 C27 -163.3(3)
C23 C22 C25 C27 82.0(4)
C28 C22 C25 C27 -41.3(4)
C21 C22 C28 C29 -63.2(4)
C23 C22 C28 C29 52.9(4)
C25 C22 C28 C29 178.4(3)
C21 C22 C28 C30 64.5(4)
C23 C22 C28 C30 -179.3(3)
C25 C22 C28 C30 -53.8(4)
Rh2 O8 C31 O7 -3.6(5)
Rh2 O8 C31 C32 176.2(2)
Rh1 O7 C31 O8 -9.2(5)
Rh1 O7 C31 C32 170.9(2)
O8 C31 C32 C33 26.2(4)
O7 C31 C32 C33 -153.9(3)
O8 C31 C32 C38 147.4(3)
O7 C31 C32 C38 -32.7(4)
O8 C31 C32 C35 -92.8(4)
O7 C31 C32 C35 87.0(4)
C31 C32 C33 C34 -175.0(3)
C38 C32 C33 C34 67.1(5)
C35 C32 C33 C34 -57.7(5)
C31 C32 C35 C36 -67.9(4)
C33 C32 C35 C36 174.9(4)
C38 C32 C35 C36 49.4(5)
C31 C32 C35 C37 58.1(4)
C33 C32 C35 C37 -59.1(5)
C38 C32 C35 C37 175.3(4)
C31 C32 C38 C40 -66.0(4)
C33 C32 C38 C40 52.1(4)
C35 C32 C38 C40 176.5(3)
C31 C32 C38 C39 167.8(4)
C33 C32 C38 C39 -74.0(5)
C35 C32 C38 C39 50.4(5)
C43 O9 C41 C42 -79.2(6)
Rh1 O9 C41 C42 79.5(5)
C41 O9 C43 C44 -107.6(8)
Rh1 O9 C43 C44 94.8(8)
C47' O10 C45 C46 57.5(17)
C45' O10 C45 C46 -73(3)
C47 O10 C45 C46 -10.8(19)
Rh2 O10 C45 C46 -169.3(12)
C45 O10 C47 C48 124.0(12)
C47' O10 C47 C48 32.7(15)
C45' O10 C47 C48 155.1(15)
Rh2 O10 C47 C48 -77.1(11)
C45 O10 C45' C46' 9.6(18)
C47' O10 C45' C46' -54(4)
C47 O10 C45' C46' -122(3)
Rh2 O10 C45' C46' 111(3)
C45 O10 C47' C48' -158(5)
C45' O10 C47' C48' -126(5)
C47 O10 C47' C48' -37(5)
Rh2 O10 C47' C48' 69(5)
